data_7116645
loop_
_publ_author_name
'Jiajia Yang'
'Mohan Bhadbhade'
'William A. Donald'
'Hasti Iranmanesh'
'Evan G. Moore'
'Hong Yan'
'Jonathon E. Beves'

_publ_section_title
;
 Self-assembled supramolecular cages containing ruthenium(II) polypyridyl
 complexes
;
_journal_name_full Chem.Commun.
_journal_page_first 4465
_journal_paper_doi 10.1039/C4cc10292D
_journal_volume 51
_journal_year 2015
_chemical_formula_moiety '1.25(F6 P), C62 H42 N10 Ru, C H3 N O2'
_chemical_formula_sum 'C63 H45 F7.5 N11 O2 P1.25 Ru'
_chemical_formula_weight 1270.38
_chemical_name_systematic C63H45.7F9N11O4.2P1.5Ru
_space_group_crystal_system monoclinic
_space_group_IT_number 15
_space_group_name_Hall '-C 2yc'
_space_group_name_H-M_alt 'C 1 2/c 1'
_symmetry_space_group_name_Hall '-C 2yc'
_symmetry_space_group_name_H-M 'C 1 2/c 1'
_atom_sites_solution_hydrogens geom
_atom_sites_solution_primary direct
_audit_creation_date 2015-01-20
_audit_creation_method
;
Olex2 1.2
(compiled 2015.01.19 svn.r3143 for OlexSys, GUI svn.r4992)
;
_audit_update_record
;
2015-01-26 deposited with the CCDC.
2015-02-06 downloaded from the CCDC.
;
_cell_angle_alpha 90
_cell_angle_beta 105.27(3)
_cell_angle_gamma 90
_cell_formula_units_Z 8
_cell_length_a 31.584(6)
_cell_length_b 16.937(3)
_cell_length_c 26.449(5)
_cell_measurement_temperature 100
_cell_volume 13649(5)
_computing_cell_refinement 'XDS (Kabsch, 1993)'
_computing_data_collection 'BluIce (McPhillips, 2002)'
_computing_data_reduction 'XDS (Kabsch, 1993)'
_computing_molecular_graphics 'Olex2 (Dolomanov et al., 2009)'
_computing_publication_material 'Olex2 (Dolomanov et al., 2009)'
_computing_structure_refinement 'ShelXL (Sheldrick, 2008)'
_computing_structure_solution 'SIR2004 (Burla et al., 2007)'
_diffrn_ambient_temperature 100
_diffrn_measured_fraction_theta_full 0.957
_diffrn_measured_fraction_theta_max 0.946
_diffrn_measurement_device_type 'Australian Synchrotron'
_diffrn_measurement_method 'Phi Scan'
_diffrn_radiation_monochromator 'Silicon Double Crystal'
_diffrn_radiation_type Synchrotron
_diffrn_radiation_wavelength 0.71073
_diffrn_reflns_av_R_equivalents 0.0217
_diffrn_reflns_av_unetI/netI 0.0107
_diffrn_reflns_Laue_measured_fraction_full 0.957
_diffrn_reflns_Laue_measured_fraction_max 0.946
_diffrn_reflns_limit_h_max 41
_diffrn_reflns_limit_h_min -41
_diffrn_reflns_limit_k_max 22
_diffrn_reflns_limit_k_min -22
_diffrn_reflns_limit_l_max 34
_diffrn_reflns_limit_l_min -34
_diffrn_reflns_number 113586
_diffrn_reflns_point_group_measured_fraction_full 0.957
_diffrn_reflns_point_group_measured_fraction_max 0.946
_diffrn_reflns_theta_full 25.242
_diffrn_reflns_theta_min 1.376
_diffrn_source 'MX1 Beamline Australian Synchrotron'
_exptl_absorpt_coefficient_mu 0.327
_exptl_absorpt_correction_type none
_exptl_crystal_colour 'clear dark red'
_exptl_crystal_colour_lustre clear
_exptl_crystal_colour_modifier dark
_exptl_crystal_colour_primary red
_exptl_crystal_density_diffrn 1.236
_exptl_crystal_description plate
_exptl_crystal_F_000 5170
_exptl_crystal_recrystallization_method 'Re-crystallisation from solvent: Nitromethane'
_exptl_crystal_size_max 0.02
_exptl_crystal_size_mid 0.02
_exptl_crystal_size_min 0.015
_refine_diff_density_max 1.594
_refine_diff_density_min -0.653
_refine_diff_density_rms 0.100
_refine_ls_extinction_coef 0.0065(3)
_refine_ls_extinction_expression Fc^*^=kFc[1+0.001xFc^2^\l^3^/sin(2\q)]^-1/4^
_refine_ls_extinction_method 'SHELXL-2014/7 (Sheldrick 2014'
_refine_ls_goodness_of_fit_ref 1.012
_refine_ls_hydrogen_treatment constr
_refine_ls_matrix_type full
_refine_ls_number_parameters 867
_refine_ls_number_reflns 15544
_refine_ls_number_restraints 123
_refine_ls_restrained_S_all 1.026
_refine_ls_R_factor_all 0.0592
_refine_ls_R_factor_gt 0.0564
_refine_ls_shift/su_max 0.003
_refine_ls_shift/su_mean 0.000
_refine_ls_structure_factor_coef Fsqd
_refine_ls_weighting_details 'w=1/[\s^2^(Fo^2^)+(0.1253P)^2^+28.4767P] where P=(Fo^2^+2Fc^2^)/3'
_refine_ls_weighting_scheme calc
_refine_ls_wR_factor_gt 0.1773
_refine_ls_wR_factor_ref 0.1806
_reflns_Friedel_coverage 0.000
_reflns_number_gt 14230
_reflns_number_total 15544
_reflns_threshold_expression 'I > 2\s(I)'
_cod_data_source_file c4cc10292d2.cif
_cod_data_source_block c2onc_a
_cod_original_formula_sum 'C63 H45 F7.50 N11 O2 P1.25 Ru'
_cod_database_code 7116645
_publcif_datablock.id {6a5d77ff-043b-4737-a4a9-6c7a83058905}

_shelx_space_group_comment
;
The symmetry employed for this shelxl refinement is uniquely defined
by the following loop, which should always be used as a source of
symmetry information in preference to the above space-group names.
They are only intended as comments.
;
_shelx_estimated_absorpt_t_max 0.995
_shelx_estimated_absorpt_t_min 0.993
_olex2_refinement_description
;
1. Fixed Uiso
 At 1.2 times of:
  All C(H) groups
 At 1.5 times of:
  All C(H,H,H) groups
2. Shared sites
{C58, C58'}
3. Restrained distances
 F3-F6 \\sim F3-F4 \\sim F3-F5 \\sim F3-F2 \\sim F6-F5 \\sim F6-F1 \\sim F6-F2
\\sim F4-F5 \\sim F4-F1 \\sim F1-F2
 with sigma of 0.04
 P1-F3 \\sim P1-F6 \\sim P1-F4 \\sim P1-F5 \\sim P1-F1 \\sim P1-F2
 with sigma of 0.02
4. Uiso/Uaniso restraints and constraints
Uanis(C58) = Uanis(C58')
5. Rigid body (RIGU) restrains
 P1, F3, F6, F4, F5, F1, F2
 with sigma for 1-2 distances of 0.004 and sigma for 1-3 distances of 0.004
 P1, F1
 with sigma for 1-2 distances of 0.002 and sigma for 1-3 distances of 0.002
6. Others
 Fixed Sof: C62'(0.65) H62'(0.65) C61'(0.65) H61'(0.65) C59(0.35) H59(0.35)
 C62(0.35) H62(0.35) C61(0.35) H61(0.35) C60(0.35) H60(0.35) C59'(0.65)
 H59'(0.65) C58(0.65) C60'(0.65) H60'(0.65) N10'(0.65) N10(0.35) C58'(0.35)
 P1(0.25) F1(0.25) F2(0.25) F3(0.25) F4(0.25) F5(0.25) F6(0.25)
7.a Aromatic/amide H refined with riding coordinates:
 C1(H1), C2(H2), C3(H3), C4(H4), C9(H9), C7(H7), C19(H19), C18(H18), C29(H29),
 C28(H28), C27(H27), C24(H24), C22(H22), C62'(H62'), C38(H38), C35(H35),
 C34(H34), C33(H33), C49(H49), C48(H48), C47(H47), C46(H46), C45(H45), C44(H44),
  C43(H43), C40(H40), C61'(H61'), C59(H59), C57(H57), C55(H55), C53(H53),
 C50(H50), C62(H62), C61(H61), C60(H60), C59'(H59'), C60'(H60'), C17(H17),
 C16(H16), C15(H15), C14(H14), C13(H13), C12(H12), C30(H30), C32(H32), C31(H31)
7.b Idealised Me refined as rotating group:
 C02F(H02A,H02B,H02C)
;
_shelx_shelxl_version_number 2014/7
_olex2_submission_special_instructions 'No special instructions were received'

loop_
_space_group_symop_operation_xyz
'x, y, z'
'-x, y, -z+1/2'
'x+1/2, y+1/2, z'
'-x+1/2, y+1/2, -z+1/2'
'-x, -y, -z'
'x, -y, z-1/2'
'-x+1/2, -y+1/2, -z'
'x+1/2, -y+1/2, z-1/2'

loop_
_atom_site_label
_atom_site_type_symbol
_atom_site_fract_x
_atom_site_fract_y
_atom_site_fract_z
_atom_site_U_iso_or_equiv
_atom_site_adp_type
_atom_site_occupancy
_atom_site_site_symmetry_order
_atom_site_calc_flag
_atom_site_refinement_flags_posn
_atom_site_refinement_flags_adp
_atom_site_refinement_flags_occupancy
_atom_site_disorder_assembly
_atom_site_disorder_group
P0AA P 0.84758(3) 0.13045(5) 0.87453(3) 0.04052(18) Uani 1 1 d . . . . .
N1 N 0.66433(8) 0.39864(13) 0.72148(9) 0.0312(4) Uani 1 1 d . . . . .
C1 C 0.68704(9) 0.52072(15) 0.85175(10) 0.0331(5) Uani 1 1 d . . . . .
H1 H 0.7137 0.5096 0.8774 0.040 Uiso 1 1 calc R . . . .
Ru1 Ru 0.71427(2) 0.39069(2) 0.78475(2) 0.02851(10) Uani 1 1 d . . . . .
N2 N 0.67672(7) 0.47728(13) 0.80748(8) 0.0311(4) Uani 1 1 d . . . . .
C2 C 0.66058(10) 0.58071(16) 0.86143(11) 0.0370(5) Uani 1 1 d . . . . .
H2 H 0.6690 0.6103 0.8930 0.044 Uiso 1 1 calc R . . . .
N3 N 0.73286(7) 0.30941(13) 0.73602(8) 0.0330(4) Uani 1 1 d . . . . .
C3 C 0.62149(10) 0.59701(16) 0.82424(12) 0.0379(6) Uani 1 1 d . . . . .
H3 H 0.6028 0.6380 0.8301 0.045 Uiso 1 1 calc R . . . .
N4 N 0.69115(7) 0.29911(12) 0.82196(8) 0.0301(4) Uani 1 1 d . . . . .
C4 C 0.60997(9) 0.55286(16) 0.77837(11) 0.0356(5) Uani 1 1 d . . . . .
H4 H 0.5832 0.5627 0.7526 0.043 Uiso 1 1 calc R . . . .
N5 N 0.75723(7) 0.47706(13) 0.77286(8) 0.0318(4) Uani 1 1 d . . . . .
C5 C 0.63849(8) 0.49370(15) 0.77086(10) 0.0301(5) Uani 1 1 d . . . . .
N6 N 0.76232(7) 0.38044(12) 0.84993(9) 0.0293(4) Uani 1 1 d . . . . .
C6 C 0.63047(9) 0.44633(15) 0.72241(10) 0.0315(5) Uani 1 1 d . . . . .
O00X O 0.68177(11) 0.46435(18) 0.96410(12) 0.0715(8) Uani 1 1 d . . . . .
C9 C 0.62662(9) 0.34963(17) 0.63767(11) 0.0368(5) Uani 1 1 d . . . . .
H9 H 0.6261 0.3167 0.6084 0.044 Uiso 1 1 calc R . . . .
N9 N 0.94593(9) 0.09003(14) 1.15542(10) 0.0409(5) Uani 1 1 d . . . . .
C8 C 0.59043(9) 0.39724(16) 0.63800(11) 0.0346(5) Uani 1 1 d . . . . .
N8 N 0.38584(13) 0.6399(2) 0.52305(12) 0.0651(9) Uani 1 1 d . . . . .
C7 C 0.59265(9) 0.44616(15) 0.68119(10) 0.0334(5) Uani 1 1 d . . . . .
H7 H 0.5685 0.4790 0.6823 0.040 Uiso 1 1 calc R . . . .
N7 N 0.45563(12) 0.0984(2) 0.45163(16) 0.0674(10) Uani 1 1 d . . . . .
C19 C 0.45371(16) 0.5829(2) 0.57034(13) 0.0626(11) Uani 1 1 d . . . . .
H19 H 0.4794 0.5887 0.5985 0.075 Uiso 1 1 calc R . . . .
C18 C 0.42050(18) 0.6389(3) 0.56187(15) 0.0756(14) Uani 1 1 d . . . . .
H18 H 0.4236 0.6801 0.5869 0.091 Uiso 1 1 calc R . . . .
F1A F 0.89862(7) 0.10964(11) 0.88439(9) 0.0553(5) Uani 1 1 d . . . . .
N1P N 0.71043(11) 0.4272(2) 0.99616(12) 0.0586(7) Uani 1 1 d . . . . .
C29 C 0.44432(12) 0.1658(3) 0.42697(16) 0.0638(11) Uani 1 1 d . . . . .
H29 H 0.4262 0.1642 0.3920 0.077 Uiso 1 1 calc R . . . .
C28 C 0.48098(12) 0.1017(2) 0.50045(17) 0.0547(9) Uani 1 1 d . . . . .
H28 H 0.4890 0.0535 0.5189 0.066 Uiso 1 1 calc R . . . .
C27 C 0.49626(11) 0.17132(19) 0.52581(13) 0.0455(7) Uani 1 1 d . . . . .
H27 H 0.5146 0.1705 0.5606 0.055 Uiso 1 1 calc R . . . .
C26 C 0.48465(9) 0.24262(18) 0.50007(11) 0.0395(6) Uani 1 1 d . . . . .
C25 C 0.49824(9) 0.31875(16) 0.52770(10) 0.0345(5) Uani 1 1 d . . . . .
C24 C 0.53803(9) 0.32434(16) 0.56592(10) 0.0345(5) Uani 1 1 d . . . . .
H24 H 0.5576 0.2806 0.5724 0.041 Uiso 1 1 calc R . . . .
C23 C 0.54935(9) 0.39372(15) 0.59479(11) 0.0334(5) Uani 1 1 d . . . . .
C22 C 0.52070(9) 0.45812(16) 0.58398(10) 0.0346(5) Uani 1 1 d . . . . .
H22 H 0.5287 0.5061 0.6027 0.041 Uiso 1 1 calc R . . . .
C21 C 0.48097(9) 0.45319(15) 0.54645(10) 0.0323(5) Uani 1 1 d . . . . .
C20 C 0.44886(9) 0.51956(16) 0.53760(10) 0.0356(5) Uani 1 1 d . . . . .
F2A F 0.85439(8) 0.14138(13) 0.93646(8) 0.0588(5) Uani 1 1 d . . . . .
C62' C 0.9541(3) 0.6100(3) 1.1619(2) 0.0611(18) Uani 0.65 1 d . . P A 1
H62' H 0.9675 0.6133 1.1985 0.073 Uiso 0.65 1 calc R . P A 1
C02F C 0.73571(18) 0.4718(3) 1.04271(18) 0.0759(12) Uani 1 1 d . . . . .
H02A H 0.7672 0.4660 1.0460 0.114 Uiso 1 1 calc GR . . . .
H02B H 0.7289 0.4510 1.0743 0.114 Uiso 1 1 calc GR . . . .
H02C H 0.7277 0.5278 1.0386 0.114 Uiso 1 1 calc GR . . . .
O2P O 0.71786(9) 0.35710(16) 0.99288(10) 0.0583(6) Uani 1 1 d . . . . .
F3A F 0.85812(7) 0.22215(12) 0.86958(9) 0.0585(5) Uani 1 1 d . . . . .
C39 C 0.82642(9) 0.37352(15) 0.94349(10) 0.0321(5) Uani 1 1 d . . . . .
C38 C 0.82912(9) 0.42899(16) 0.90512(10) 0.0343(5) Uani 1 1 d . . . . .
H38 H 0.8531 0.4647 0.9112 0.041 Uiso 1 1 calc R . . . .
C37 C 0.79645(8) 0.43148(15) 0.85817(10) 0.0310(5) Uani 1 1 d . . . . .
C36 C 0.79344(9) 0.48637(16) 0.81403(10) 0.0335(5) Uani 1 1 d . . . . .
C35 C 0.82472(10) 0.54407(18) 0.81401(12) 0.0428(6) Uani 1 1 d . . . . .
H35 H 0.8496 0.5497 0.8432 0.051 Uiso 1 1 calc R . . . .
C34 C 0.81908(11) 0.5933(2) 0.77086(13) 0.0493(8) Uani 1 1 d . . . . .
H34 H 0.8400 0.6332 0.7700 0.059 Uiso 1 1 calc R . . . .
C33 C 0.78208(10) 0.5831(2) 0.72873(12) 0.0461(7) Uani 1 1 d . . . . .
H33 H 0.7776 0.6158 0.6986 0.055 Uiso 1 1 calc R . . . .
F4A F 0.83705(7) 0.03916(11) 0.87952(8) 0.0501(4) Uani 1 1 d . . . . .
C49 C 0.97208(11) 0.15411(17) 1.16238(11) 0.0418(6) Uani 1 1 d . . . . .
H49 H 1.0002 0.1508 1.1867 0.050 Uiso 1 1 calc R . . . .
C48 C 0.90676(10) 0.09646(16) 1.12143(11) 0.0381(6) Uani 1 1 d . . . . .
H48 H 0.8879 0.0518 1.1164 0.046 Uiso 1 1 calc R . . . .
C47 C 0.89159(9) 0.16448(15) 1.09272(10) 0.0346(5) Uani 1 1 d . . . . .
H47 H 0.8632 0.1658 1.0690 0.041 Uiso 1 1 calc R . . . .
C46 C 0.65419(9) 0.25678(15) 0.80370(10) 0.0338(5) Uani 1 1 d . . . . .
H46 H 0.6341 0.2727 0.7719 0.041 Uiso 1 1 calc R . . . .
C45 C 0.64422(9) 0.19125(16) 0.82928(11) 0.0371(6) Uani 1 1 d . . . . .
H45 H 0.6180 0.1623 0.8150 0.044 Uiso 1 1 calc R . . . .
C44 C 0.67302(10) 0.16807(15) 0.87635(11) 0.0372(6) Uani 1 1 d . . . . .
H44 H 0.6670 0.1226 0.8944 0.045 Uiso 1 1 calc R . . . .
C43 C 0.71086(9) 0.21262(15) 0.89670(10) 0.0341(5) Uani 1 1 d . . . . .
H43 H 0.7306 0.1989 0.9293 0.041 Uiso 1 1 calc R . . . .
C42 C 0.71928(8) 0.27725(14) 0.86865(10) 0.0303(5) Uani 1 1 d . . . . .
C41 C 0.75923(8) 0.32583(14) 0.88545(9) 0.0291(5) Uani 1 1 d . . . . .
C40 C 0.79118(9) 0.32046(14) 0.93296(10) 0.0320(5) Uani 1 1 d . . . . .
H40 H 0.7891 0.2813 0.9579 0.038 Uiso 1 1 calc R . . . .
C61' C 0.9361(2) 0.5376(3) 1.14279(19) 0.0517(13) Uani 0.65 1 d . . P A 1
H61' H 0.9327 0.4972 1.1664 0.062 Uiso 0.65 1 calc R . P A 1
F5A F 0.84095(7) 0.11893(12) 0.81288(8) 0.0514(5) Uani 1 1 d . . . . .
C59 C 0.8939(4) 0.5921(6) 1.0850(4) 0.056(3) Uani 0.35 1 d . . P B 2
H59 H 0.8642 0.5873 1.0650 0.067 Uiso 0.35 1 calc R . P B 2
C57 C 0.92039(10) 0.37758(15) 1.09266(10) 0.0343(5) Uani 1 1 d . . . . .
H57 H 0.9413 0.3790 1.1259 0.041 Uiso 1 1 calc R . . . .
C56 C 0.90581(9) 0.44817(15) 1.06638(10) 0.0349(5) Uani 1 1 d . . . . .
C55 C 0.87507(9) 0.44589(15) 1.01802(10) 0.0352(5) Uani 1 1 d . . . . .
H55 H 0.8647 0.4938 1.0004 0.042 Uiso 1 1 calc R . . . .
C54 C 0.85918(9) 0.37405(16) 0.99495(10) 0.0333(5) Uani 1 1 d . . . . .
C53 C 0.87411(9) 0.30366(15) 1.02114(10) 0.0321(5) Uani 1 1 d . . . . .
H53 H 0.8636 0.2545 1.0054 0.039 Uiso 1 1 calc R . . . .
C52 C 0.90442(9) 0.30503(15) 1.07045(10) 0.0318(5) Uani 1 1 d . . . . .
C51 C 0.91894(9) 0.23070(15) 1.09957(10) 0.0328(5) Uani 1 1 d . . . . .
C50 C 0.96012(10) 0.22430(16) 1.13598(11) 0.0373(6) Uani 1 1 d . . . . .
H50 H 0.9796 0.2680 1.1424 0.045 Uiso 1 1 calc R . . . .
F6A F 0.79670(6) 0.15090(12) 0.86493(8) 0.0515(5) Uani 1 1 d . . . . .
C62 C 0.9780(5) 0.6056(8) 1.1459(7) 0.069(4) Uani 0.35 1 d . . P B 2
H62 H 1.0025 0.6066 1.1758 0.083 Uiso 0.35 1 calc R . P B 2
C61 C 0.9639(4) 0.5345(6) 1.1250(5) 0.059(3) Uani 0.35 1 d . . P B 2
H61 H 0.9826 0.4900 1.1345 0.070 Uiso 0.35 1 calc R . P B 2
C60 C 0.9091(5) 0.6636(6) 1.1094(5) 0.069(3) Uani 0.35 1 d . . P B 2
H60 H 0.8897 0.7039 1.1144 0.083 Uiso 0.35 1 calc R . P B 2
C59' C 0.92931(14) 0.5876(2) 1.05703(16) 0.0338(8) Uani 0.65 1 d . . P A 1
H59' H 0.9219 0.5811 1.0201 0.041 Uiso 0.65 1 calc R . P A 1
C58 C 0.92351(10) 0.52477(16) 1.09039(11) 0.0398(6) Uani 0.65 1 d . . P A 1
C60' C 0.94602(16) 0.6585(3) 1.08010(18) 0.0404(9) Uani 0.65 1 d . . P A 1
H60' H 0.9521 0.7002 1.0590 0.048 Uiso 0.65 1 calc R . P A 1
C17 C 0.38051(12) 0.5794(2) 0.49117(17) 0.0580(9) Uani 1 1 d . . . . .
H17 H 0.3548 0.5773 0.4629 0.070 Uiso 1 1 calc R . . . .
C16 C 0.41057(10) 0.5182(2) 0.49667(16) 0.0535(8) Uani 1 1 d . . . . .
H16 H 0.4051 0.4755 0.4726 0.064 Uiso 1 1 calc R . . . .
C15 C 0.76914(9) 0.26507(18) 0.74642(11) 0.0393(6) Uani 1 1 d . . . . .
H15 H 0.7899 0.2705 0.7795 0.047 Uiso 1 1 calc R . . . .
C14 C 0.77755(11) 0.2112(2) 0.71048(12) 0.0494(8) Uani 1 1 d . . . . .
H14 H 0.8034 0.1799 0.7193 0.059 Uiso 1 1 calc R . . . .
C13 C 0.74809(12) 0.2036(2) 0.66209(13) 0.0538(8) Uani 1 1 d . . . . .
H13 H 0.7534 0.1674 0.6370 0.065 Uiso 1 1 calc R . . . .
C12 C 0.71020(11) 0.2501(2) 0.65045(12) 0.0459(7) Uani 1 1 d . . . . .
H12 H 0.6896 0.2463 0.6171 0.055 Uiso 1 1 calc R . . . .
C11 C 0.70297(9) 0.30149(17) 0.68786(10) 0.0357(5) Uani 1 1 d . . . . .
C10 C 0.66322(9) 0.35081(16) 0.68028(10) 0.0338(5) Uani 1 1 d . . . . .
N10' N 0.9543(6) 0.6692(11) 1.1366(5) 0.055(3) Uani 0.65 1 d . . P A 1
C30 C 0.45753(11) 0.2396(2) 0.44949(14) 0.0521(8) Uani 1 1 d . . . . .
H30 H 0.4481 0.2868 0.4304 0.063 Uiso 1 1 calc R . . . .
C32 C 0.75203(9) 0.52511(18) 0.73128(11) 0.0384(6) Uani 1 1 d . . . . .
H32 H 0.7268 0.5190 0.7026 0.046 Uiso 1 1 calc R . . . .
C31 C 0.46975(9) 0.38312(16) 0.51808(11) 0.0340(5) Uani 1 1 d . . . . .
H31 H 0.4426 0.3794 0.4921 0.041 Uiso 1 1 calc R . . . .
N10 N 0.9601(12) 0.673(2) 1.1279(12) 0.054(5) Uani 0.35 1 d . . P B 2
C58' C 0.92351(10) 0.52477(16) 1.09039(11) 0.0398(6) Uani 0.35 1 d . . P B 2
P1 P 0.53421(12) 0.1106(2) 0.72153(13) 0.0529(8) Uani 0.25 1 d D U P . .
F1 F 0.5283(3) 0.1147(5) 0.6570(2) 0.061(2) Uani 0.25 1 d D U P . .
F2 F 0.5542(3) 0.2037(5) 0.7156(3) 0.070(2) Uani 0.25 1 d D U P . .
F3 F 0.5447(3) 0.1252(5) 0.7821(3) 0.0589(19) Uani 0.25 1 d D U P . .
F4 F 0.4835(3) 0.1324(5) 0.7163(3) 0.0528(17) Uani 0.25 1 d D U P . .
F5 F 0.5211(3) 0.0190(5) 0.7321(4) 0.079(3) Uani 0.25 1 d D U P . .
F6 F 0.5835(3) 0.0812(8) 0.7277(5) 0.092(3) Uani 0.25 1 d D U P . .

loop_
_atom_site_aniso_label
_atom_site_aniso_U_11
_atom_site_aniso_U_22
_atom_site_aniso_U_33
_atom_site_aniso_U_23
_atom_site_aniso_U_13
_atom_site_aniso_U_12
P0AA 0.0350(4) 0.0416(4) 0.0363(4) -0.0089(3) -0.0059(3) 0.0034(3)
N1 0.0276(11) 0.0362(11) 0.0282(10) -0.0010(8) 0.0044(9) 0.0007(8)
C1 0.0321(13) 0.0360(12) 0.0303(11) -0.0023(9) 0.0069(10) -0.0046(9)
Ru1 0.02593(15) 0.03307(14) 0.02468(14) -0.00052(6) 0.00342(9) -0.00039(6)
N2 0.0307(11) 0.0322(10) 0.0299(10) -0.0004(8) 0.0072(9) -0.0033(8)
C2 0.0395(14) 0.0373(13) 0.0344(13) -0.0057(10) 0.0102(11) -0.0057(11)
N3 0.0306(11) 0.0395(11) 0.0269(10) -0.0020(8) 0.0044(9) 0.0042(8)
C3 0.0390(15) 0.0349(12) 0.0402(14) -0.0047(10) 0.0114(12) -0.0003(10)
N4 0.0299(11) 0.0323(10) 0.0278(10) -0.0035(8) 0.0070(9) -0.0014(8)
C4 0.0329(13) 0.0376(13) 0.0367(13) -0.0014(10) 0.0101(11) 0.0009(10)
N5 0.0281(11) 0.0389(11) 0.0268(9) 0.0043(8) 0.0044(8) 0.0006(8)
C5 0.0260(11) 0.0336(11) 0.0294(11) -0.0011(9) 0.0047(10) -0.0017(9)
N6 0.0284(11) 0.0323(10) 0.0259(10) 0.0000(7) 0.0049(9) -0.0020(7)
C6 0.0299(12) 0.0334(12) 0.0305(11) -0.0002(9) 0.0069(10) 0.0002(9)
O00X 0.076(2) 0.0661(17) 0.0626(16) 0.0168(14) 0.0010(15) 0.0005(14)
C9 0.0319(13) 0.0438(14) 0.0309(12) -0.0065(10) 0.0016(11) 0.0037(10)
N9 0.0511(15) 0.0347(11) 0.0368(12) 0.0050(9) 0.0113(11) 0.0106(10)
C8 0.0297(13) 0.0394(13) 0.0313(13) -0.0027(10) 0.0021(11) 0.0009(9)
N8 0.081(2) 0.070(2) 0.0458(16) 0.0128(14) 0.0192(16) 0.0411(18)
C7 0.0292(12) 0.0378(12) 0.0316(12) -0.0028(10) 0.0052(10) 0.0011(9)
N7 0.0478(18) 0.0615(19) 0.084(3) -0.0342(18) 0.0013(18) 0.0038(14)
C19 0.088(3) 0.0530(19) 0.0340(15) -0.0064(14) -0.0071(17) 0.0238(19)
C18 0.116(4) 0.062(2) 0.0396(17) -0.0036(16) 0.004(2) 0.040(2)
F1A 0.0345(10) 0.0586(12) 0.0615(13) -0.0135(9) -0.0072(10) 0.0050(7)
N1P 0.065(2) 0.0629(18) 0.0473(15) 0.0091(13) 0.0137(15) -0.0028(15)
C29 0.0422(19) 0.074(2) 0.060(2) -0.0344(19) -0.0127(17) 0.0059(16)
C28 0.0462(19) 0.0505(18) 0.065(2) -0.0148(15) 0.0112(18) 0.0023(13)
C27 0.0403(16) 0.0485(16) 0.0457(16) -0.0078(13) 0.0079(13) 0.0041(12)
C26 0.0319(14) 0.0474(15) 0.0358(13) -0.0089(11) 0.0027(11) 0.0060(11)
C25 0.0328(13) 0.0420(13) 0.0264(11) -0.0014(10) 0.0038(10) 0.0032(10)
C24 0.0311(13) 0.0413(13) 0.0292(11) -0.0007(10) 0.0049(10) 0.0044(10)
C23 0.0274(13) 0.0425(14) 0.0273(12) -0.0028(9) 0.0020(11) 0.0018(9)
C22 0.0326(13) 0.0376(13) 0.0319(12) -0.0028(10) 0.0056(11) 0.0008(10)
C21 0.0332(13) 0.0382(12) 0.0253(11) 0.0043(9) 0.0076(10) 0.0047(10)
C20 0.0390(14) 0.0404(13) 0.0288(11) 0.0066(10) 0.0115(11) 0.0081(10)
F2A 0.0651(13) 0.0616(12) 0.0383(9) -0.0146(9) -0.0064(9) 0.0100(10)
C62' 0.095(6) 0.036(3) 0.035(3) -0.0077(19) -0.013(3) -0.014(3)
C02F 0.088(3) 0.064(2) 0.067(3) -0.005(2) 0.004(2) -0.006(2)
O2P 0.0659(17) 0.0596(15) 0.0476(13) -0.0012(11) 0.0120(12) 0.0099(12)
F3A 0.0548(12) 0.0432(10) 0.0699(13) -0.0083(9) 0.0031(10) -0.0009(8)
C39 0.0348(13) 0.0313(11) 0.0266(11) 0.0018(9) 0.0018(10) -0.0036(9)
C38 0.0342(13) 0.0354(12) 0.0292(12) 0.0048(9) 0.0012(10) -0.0067(10)
C37 0.0300(12) 0.0342(12) 0.0262(11) 0.0026(9) 0.0027(10) -0.0038(9)
C36 0.0306(13) 0.0391(13) 0.0281(11) 0.0058(9) 0.0031(10) -0.0020(10)
C35 0.0346(14) 0.0506(16) 0.0372(14) 0.0146(12) -0.0014(12) -0.0082(11)
C34 0.0392(16) 0.0574(17) 0.0442(16) 0.0239(14) -0.0014(14) -0.0101(13)
C33 0.0401(16) 0.0562(18) 0.0373(14) 0.0191(13) 0.0016(13) -0.0047(13)
F4A 0.0523(11) 0.0429(9) 0.0476(10) -0.0075(8) 0.0001(9) 0.0014(8)
C49 0.0484(17) 0.0396(14) 0.0341(13) 0.0030(11) 0.0053(12) 0.0095(12)
C48 0.0479(16) 0.0316(12) 0.0381(14) 0.0044(10) 0.0172(13) 0.0045(11)
C47 0.0392(14) 0.0327(12) 0.0317(12) 0.0026(9) 0.0093(11) 0.0024(10)
C46 0.0316(13) 0.0362(12) 0.0331(12) -0.0097(10) 0.0077(10) -0.0039(9)
C45 0.0361(14) 0.0350(12) 0.0408(14) -0.0118(10) 0.0113(12) -0.0078(10)
C44 0.0413(15) 0.0305(12) 0.0422(14) -0.0049(10) 0.0151(12) -0.0051(10)
C43 0.0392(14) 0.0313(11) 0.0322(12) -0.0025(9) 0.0102(11) -0.0041(10)
C42 0.0317(12) 0.0302(11) 0.0279(11) -0.0035(9) 0.0056(10) -0.0020(9)
C41 0.0312(12) 0.0291(10) 0.0261(10) -0.0011(8) 0.0059(9) -0.0024(9)
C40 0.0372(13) 0.0303(11) 0.0265(11) 0.0016(9) 0.0051(10) -0.0043(9)
C61' 0.083(4) 0.032(2) 0.030(2) 0.0010(16) -0.004(2) -0.012(2)
F5A 0.0493(11) 0.0602(11) 0.0382(9) -0.0063(8) -0.0003(9) 0.0034(8)
C59 0.059(6) 0.041(4) 0.052(5) 0.010(4) -0.010(5) -0.010(4)
C57 0.0386(14) 0.0328(12) 0.0275(12) 0.0022(9) 0.0016(11) -0.0034(10)
C56 0.0402(14) 0.0305(12) 0.0291(12) 0.0017(9) 0.0005(11) -0.0055(10)
C55 0.0404(14) 0.0304(11) 0.0307(12) 0.0035(9) 0.0021(11) -0.0061(10)
C54 0.0376(14) 0.0340(12) 0.0249(11) 0.0027(9) 0.0021(10) -0.0059(10)
C53 0.0353(13) 0.0308(11) 0.0278(11) -0.0003(9) 0.0043(10) -0.0052(9)
C52 0.0345(13) 0.0317(11) 0.0265(11) 0.0026(9) 0.0035(10) -0.0008(9)
C51 0.0381(14) 0.0321(11) 0.0274(11) 0.0025(9) 0.0072(10) 0.0028(10)
C50 0.0407(15) 0.0366(13) 0.0311(12) 0.0017(10) 0.0033(11) 0.0031(10)
F6A 0.0385(10) 0.0554(11) 0.0536(11) -0.0099(8) -0.0001(8) 0.0075(8)
C62 0.056(8) 0.062(8) 0.077(10) 0.000(6) -0.006(7) -0.015(5)
C61 0.064(7) 0.048(5) 0.055(6) -0.004(4) -0.002(5) -0.008(5)
C60 0.092(9) 0.034(4) 0.072(7) 0.010(4) 0.002(7) 0.000(5)
C59' 0.040(2) 0.0311(17) 0.0286(17) -0.0003(14) 0.0052(16) -0.0060(15)
C58 0.0475(16) 0.0304(12) 0.0346(13) 0.0015(10) -0.0014(12) -0.0069(11)
C60' 0.048(3) 0.0329(19) 0.041(2) -0.0021(16) 0.013(2) -0.0118(17)
C17 0.0378(17) 0.061(2) 0.073(2) 0.0151(18) 0.0105(17) 0.0139(15)
C16 0.0324(15) 0.0463(16) 0.072(2) 0.0023(15) -0.0042(15) 0.0066(12)
C15 0.0325(14) 0.0498(15) 0.0322(12) -0.0013(11) 0.0026(11) 0.0072(11)
C14 0.0417(16) 0.062(2) 0.0403(15) -0.0058(13) 0.0034(13) 0.0199(14)
C13 0.0463(18) 0.070(2) 0.0401(15) -0.0150(15) 0.0031(14) 0.0206(15)
C12 0.0399(16) 0.0575(18) 0.0353(14) -0.0102(12) 0.0011(12) 0.0133(13)
C11 0.0302(13) 0.0446(14) 0.0283(12) -0.0038(10) 0.0009(10) 0.0049(10)
C10 0.0283(12) 0.0414(13) 0.0286(11) -0.0035(10) 0.0023(10) 0.0013(10)
N10' 0.072(7) 0.040(4) 0.043(5) -0.006(4) -0.006(5) -0.024(4)
C30 0.0416(17) 0.0579(19) 0.0471(17) -0.0172(14) -0.0058(14) 0.0090(14)
C32 0.0325(14) 0.0493(15) 0.0309(12) 0.0101(11) 0.0038(11) 0.0018(11)
C31 0.0301(13) 0.0434(14) 0.0264(12) 0.0014(9) 0.0037(11) 0.0036(10)
N10 0.077(9) 0.039(7) 0.054(10) 0.004(6) 0.029(7) -0.010(6)
C58' 0.0475(16) 0.0304(12) 0.0346(13) 0.0015(10) -0.0014(12) -0.0069(11)
P1 0.0421(19) 0.075(2) 0.0300(14) -0.0026(13) -0.0113(13) 0.0069(14)
F1 0.064(5) 0.087(5) 0.018(2) -0.019(2) -0.015(2) 0.046(4)
F2 0.083(6) 0.068(4) 0.037(3) -0.012(3) -0.021(4) 0.018(3)
F3 0.053(5) 0.070(5) 0.043(3) 0.001(3) -0.007(3) -0.002(4)
F4 0.051(4) 0.062(4) 0.038(3) -0.004(3) -0.002(3) 0.007(3)
F5 0.082(6) 0.073(4) 0.054(5) -0.005(3) -0.029(4) 0.007(4)
F6 0.060(5) 0.124(8) 0.083(6) 0.006(6) 0.004(4) 0.031(5)

loop_
_atom_type_symbol
_atom_type_description
_atom_type_scat_dispersion_real
_atom_type_scat_dispersion_imag
_atom_type_scat_source
C C 0.0033 0.0016 'International Tables Vol C Tables 4.2.6.8 and 6.1.1.4'
H H 0.0000 0.0000 'International Tables Vol C Tables 4.2.6.8 and 6.1.1.4'
F F 0.0171 0.0103 'International Tables Vol C Tables 4.2.6.8 and 6.1.1.4'
N N 0.0061 0.0033 'International Tables Vol C Tables 4.2.6.8 and 6.1.1.4'
O O 0.0106 0.0060 'International Tables Vol C Tables 4.2.6.8 and 6.1.1.4'
P P 0.1023 0.0942 'International Tables Vol C Tables 4.2.6.8 and 6.1.1.4'
Ru Ru -1.2594 0.8363 'International Tables Vol C Tables 4.2.6.8 and 6.1.1.4'

loop_
_geom_angle_atom_site_label_1
_geom_angle_atom_site_label_2
_geom_angle_atom_site_label_3
_geom_angle
_geom_angle_site_symmetry_1
_geom_angle_site_symmetry_3
F1A P0AA F2A 90.04(13) . .
F1A P0AA F3A 90.28(12) . .
F1A P0AA F5A 89.72(12) . .
F3A P0AA F2A 89.81(12) . .
F3A P0AA F5A 90.52(12) . .
F4A P0AA F1A 89.77(11) . .
F4A P0AA F2A 90.13(12) . .
F4A P0AA F3A 179.92(15) . .
F4A P0AA F5A 89.53(11) . .
F5A P0AA F2A 179.59(13) . .
F6A P0AA F1A 179.72(15) . .
F6A P0AA F2A 89.77(12) . .
F6A P0AA F3A 89.93(12) . .
F6A P0AA F4A 90.02(11) . .
F6A P0AA F5A 90.47(12) . .
C6 N1 Ru1 119.06(18) . .
C6 N1 C10 121.5(2) . .
C10 N1 Ru1 119.14(18) . .
N2 C1 H1 118.6 . .
N2 C1 C2 122.9(3) . .
C2 C1 H1 118.6 . .
N1 Ru1 N2 78.90(9) . .
N1 Ru1 N3 79.20(9) . .
N1 Ru1 N4 98.66(9) . .
N1 Ru1 N5 103.38(9) . .
N1 Ru1 N6 177.22(8) . .
N2 Ru1 N3 158.05(9) . .
N2 Ru1 N5 89.55(9) . .
N4 Ru1 N2 95.27(8) . .
N4 Ru1 N3 89.49(9) . .
N4 Ru1 N5 157.96(9) . .
N5 Ru1 N3 94.04(9) . .
N6 Ru1 N2 100.10(9) . .
N6 Ru1 N3 101.85(9) . .
N6 Ru1 N4 78.81(9) . .
N6 Ru1 N5 79.17(9) . .
C1 N2 Ru1 127.75(19) . .
C1 N2 C5 118.2(2) . .
C5 N2 Ru1 113.95(17) . .
C1 C2 H2 120.6 . .
C1 C2 C3 118.9(3) . .
C3 C2 H2 120.6 . .
C15 N3 Ru1 127.78(18) . .
C15 N3 C11 118.5(2) . .
C11 N3 Ru1 113.71(17) . .
C2 C3 H3 120.3 . .
C2 C3 C4 119.4(3) . .
C4 C3 H3 120.3 . .
C46 N4 Ru1 127.54(18) . .
C46 N4 C42 118.4(2) . .
C42 N4 Ru1 113.90(16) . .
C3 C4 H4 120.7 . .
C5 C4 C3 118.7(3) . .
C5 C4 H4 120.7 . .
C36 N5 Ru1 113.87(16) . .
C32 N5 Ru1 127.41(19) . .
C32 N5 C36 118.6(2) . .
N2 C5 C4 122.0(2) . .
N2 C5 C6 115.1(2) . .
C4 C5 C6 123.0(2) . .
C37 N6 Ru1 118.62(17) . .
C41 N6 Ru1 119.33(17) . .
C41 N6 C37 122.0(2) . .
N1 C6 C5 112.7(2) . .
N1 C6 C7 120.5(2) . .
C7 C6 C5 126.7(2) . .
C8 C9 H9 120.2 . .
C10 C9 H9 120.2 . .
C10 C9 C8 119.6(2) . .
C48 N9 C49 117.0(2) . .
C9 C8 C23 121.4(2) . .
C7 C8 C9 118.7(3) . .
C7 C8 C23 119.8(2) . .
C18 N8 C17 116.1(3) . .
C6 C7 C8 119.4(2) . .
C6 C7 H7 120.3 . .
C8 C7 H7 120.3 . .
C28 N7 C29 117.4(3) . .
C18 C19 H19 120.6 . .
C20 C19 H19 120.6 . .
C20 C19 C18 118.8(4) . .
N8 C18 C19 125.9(4) . .
N8 C18 H18 117.1 . .
C19 C18 H18 117.1 . .
O00X N1P C02F 116.5(4) . .
O2P N1P O00X 124.5(3) . .
O2P N1P C02F 118.9(3) . .
N7 C29 H29 118.3 . .
N7 C29 C30 123.5(4) . .
C30 C29 H29 118.3 . .
N7 C28 H28 118.2 . .
N7 C28 C27 123.5(4) . .
C27 C28 H28 118.2 . .
C28 C27 H27 120.3 . .
C26 C27 C28 119.5(3) . .
C26 C27 H27 120.3 . .
C27 C26 C25 120.5(3) . .
C30 C26 C27 117.2(3) . .
C30 C26 C25 122.1(3) . .
C24 C25 C26 120.2(2) . .
C24 C25 C31 119.7(3) . .
C31 C25 C26 119.9(3) . .
C25 C24 H24 119.8 . .
C25 C24 C23 120.4(3) . .
C23 C24 H24 119.8 . .
C24 C23 C8 120.0(2) . .
C24 C23 C22 119.1(3) . .
C22 C23 C8 120.8(2) . .
C23 C22 H22 119.5 . .
C21 C22 C23 121.1(2) . .
C21 C22 H22 119.5 . .
C22 C21 C20 121.2(2) . .
C22 C21 C31 119.3(2) . .
C31 C21 C20 119.3(2) . .
C19 C20 C21 122.4(3) . .
C19 C20 C16 115.8(3) . .
C16 C20 C21 121.7(3) . .
C61' C62' H62' 116.8 . .
N10' C62' H62' 116.8 . .
N10' C62' C61' 126.4(7) . .
N1P C02F H02A 109.5 . .
N1P C02F H02B 109.5 . .
N1P C02F H02C 109.5 . .
H02A C02F H02B 109.5 . .
H02A C02F H02C 109.5 . .
H02B C02F H02C 109.5 . .
C38 C39 C54 120.1(2) . .
C40 C39 C38 118.9(2) . .
C40 C39 C54 121.0(2) . .
C39 C38 H38 120.2 . .
C37 C38 C39 119.6(2) . .
C37 C38 H38 120.2 . .
N6 C37 C38 119.8(2) . .
N6 C37 C36 113.1(2) . .
C38 C37 C36 127.1(2) . .
N5 C36 C37 115.1(2) . .
N5 C36 C35 121.8(2) . .
C35 C36 C37 123.1(2) . .
C36 C35 H35 120.5 . .
C34 C35 C36 119.1(3) . .
C34 C35 H35 120.5 . .
C35 C34 H34 120.6 . .
C35 C34 C33 118.8(3) . .
C33 C34 H34 120.6 . .
C34 C33 H33 120.3 . .
C32 C33 C34 119.4(3) . .
C32 C33 H33 120.3 . .
N9 C49 H49 118.4 . .
N9 C49 C50 123.3(3) . .
C50 C49 H49 118.4 . .
N9 C48 H48 117.9 . .
N9 C48 C47 124.2(3) . .
C47 C48 H48 117.9 . .
C48 C47 H47 120.6 . .
C48 C47 C51 118.7(3) . .
C51 C47 H47 120.6 . .
N4 C46 H46 118.6 . .
N4 C46 C45 122.8(3) . .
C45 C46 H46 118.6 . .
C46 C45 H45 120.4 . .
C46 C45 C44 119.1(2) . .
C44 C45 H45 120.4 . .
C45 C44 H44 120.5 . .
C45 C44 C43 119.0(3) . .
C43 C44 H44 120.5 . .
C44 C43 H43 120.5 . .
C42 C43 C44 119.1(3) . .
C42 C43 H43 120.5 . .
N4 C42 C43 121.7(2) . .
N4 C42 C41 115.0(2) . .
C43 C42 C41 123.3(2) . .
N6 C41 C42 112.9(2) . .
N6 C41 C40 120.6(2) . .
C40 C41 C42 126.5(2) . .
C39 C40 H40 120.4 . .
C41 C40 C39 119.1(2) . .
C41 C40 H40 120.4 . .
C62' C61' H61' 120.2 . .
C58 C61' C62' 119.6(5) . .
C58 C61' H61' 120.2 . .
C60 C59 H59 120.1 . .
C60 C59 C58' 119.9(10) . .
C58' C59 H59 120.1 . .
C56 C57 H57 119.7 . .
C56 C57 C52 120.5(3) . .
C52 C57 H57 119.7 . .
C57 C56 C58 119.7(2) . .
C57 C56 C58' 119.7(2) . .
C55 C56 C57 119.5(2) . .
C55 C56 C58 120.7(2) . .
C55 C56 C58' 120.7(2) . .
C56 C55 H55 119.6 . .
C56 C55 C54 120.8(2) . .
C54 C55 H55 119.6 . .
C55 C54 C39 119.5(2) . .
C55 C54 C53 119.5(2) . .
C53 C54 C39 121.0(2) . .
C54 C53 H53 119.8 . .
C52 C53 C54 120.4(2) . .
C52 C53 H53 119.8 . .
C57 C52 C51 120.0(2) . .
C53 C52 C57 119.2(2) . .
C53 C52 C51 120.8(2) . .
C47 C51 C52 121.2(2) . .
C47 C51 C50 117.1(2) . .
C50 C51 C52 121.7(2) . .
C49 C50 C51 119.6(3) . .
C49 C50 H50 120.2 . .
C51 C50 H50 120.2 . .
C61 C62 H62 117.7 . .
N10 C62 H62 117.7 . .
N10 C62 C61 124.5(18) . .
C62 C61 H61 119.0 . .
C62 C61 C58' 122.0(11) . .
C58' C61 H61 119.0 . .
C59 C60 H60 122.0 . .
C59 C60 N10 116.0(17) . .
N10 C60 H60 122.0 . .
C58 C59' H59' 121.0 . .
C60' C59' H59' 121.0 . .
C60' C59' C58 118.1(4) . .
C61' C58 C56 123.5(3) . .
C61' C58 C59' 117.6(3) . .
C59' C58 C56 118.8(3) . .
C59' C60' H60' 119.9 . .
C59' C60' N10' 120.2(7) . .
N10' C60' H60' 119.9 . .
N8 C17 H17 118.4 . .
N8 C17 C16 123.3(4) . .
C16 C17 H17 118.4 . .
C20 C16 H16 120.0 . .
C17 C16 C20 119.9(3) . .
C17 C16 H16 120.0 . .
N3 C15 H15 118.8 . .
N3 C15 C14 122.3(3) . .
C14 C15 H15 118.8 . .
C15 C14 H14 120.3 . .
C13 C14 C15 119.5(3) . .
C13 C14 H14 120.3 . .
C14 C13 H13 120.6 . .
C14 C13 C12 118.8(3) . .
C12 C13 H13 120.6 . .
C13 C12 H12 120.3 . .
C11 C12 C13 119.4(3) . .
C11 C12 H12 120.3 . .
N3 C11 C12 121.4(2) . .
N3 C11 C10 114.9(2) . .
C12 C11 C10 123.7(2) . .
N1 C10 C9 120.2(2) . .
N1 C10 C11 112.9(2) . .
C9 C10 C11 126.8(2) . .
C62' N10' C60' 116.0(11) . .
C29 C30 H30 120.6 . .
C26 C30 C29 118.9(4) . .
C26 C30 H30 120.6 . .
N5 C32 C33 122.3(3) . .
N5 C32 H32 118.9 . .
C33 C32 H32 118.9 . .
C25 C31 H31 119.8 . .
C21 C31 C25 120.4(3) . .
C21 C31 H31 119.8 . .
C62 N10 C60 109(2) . .
C59 C58' C56 118.7(5) . .
C61 C58' C59 115.6(7) . .
C61 C58' C56 124.7(5) . .
F1 P1 F2 79.3(4) . .
F1 P1 F4 153.5(4) . 2_656
F2 P1 F4 95.7(4) . 2_656
F3 P1 F1 167.2(6) . .
F3 P1 F2 87.9(4) . .
F3 P1 F4 28.3(4) . 2_656
F3 P1 F4 89.4(5) . .
F3 P1 F5 88.3(5) . .
F3 P1 F6 90.4(6) . .
F4 P1 F1 93.6(4) . .
F4 P1 F2 99.3(5) . .
F4 P1 F4 61.2(5) . 2_656
F4 P1 F5 86.7(5) . .
F5 P1 F1 104.3(5) . .
F5 P1 F2 172.9(5) . .
F5 P1 F4 83.8(5) . 2_656
F6 P1 F1 87.7(5) . .
F6 P1 F2 85.7(6) . .
F6 P1 F4 175.0(6) . .
F6 P1 F4 118.1(5) . 2_656
F6 P1 F5 88.3(6) . .
F4 F3 P1 96.9(9) 2_656 .
P1 F4 P1 113.1(5) . 2_656
F3 F4 P1 157.9(11) 2_656 .
F3 F4 P1 54.8(7) 2_656 2_656

loop_
_geom_bond_atom_site_label_1
_geom_bond_atom_site_label_2
_geom_bond_distance
_geom_bond_site_symmetry_2
P0AA F1A 1.603(2) .
P0AA F2A 1.606(2) .
P0AA F3A 1.601(2) .
P0AA F4A 1.594(2) .
P0AA F5A 1.600(2) .
P0AA F6A 1.598(2) .
N1 Ru1 1.979(2) .
N1 C6 1.346(3) .
N1 C10 1.351(3) .
C1 H1 0.9500 .
C1 N2 1.348(3) .
C1 C2 1.382(4) .
Ru1 N2 2.072(2) .
Ru1 N3 2.074(2) .
Ru1 N4 2.070(2) .
Ru1 N5 2.075(2) .
Ru1 N6 1.982(2) .
N2 C5 1.363(3) .
C2 H2 0.9500 .
C2 C3 1.389(4) .
N3 C15 1.337(3) .
N3 C11 1.378(3) .
C3 H3 0.9500 .
C3 C4 1.390(4) .
N4 C46 1.347(3) .
N4 C42 1.369(3) .
C4 H4 0.9500 .
C4 C5 1.396(4) .
N5 C36 1.365(3) .
N5 C32 1.343(3) .
C5 C6 1.476(3) .
N6 C37 1.354(3) .
N6 C41 1.340(3) .
C6 C7 1.389(4) .
O00X N1P 1.237(4) .
C9 H9 0.9500 .
C9 C8 1.401(4) .
C9 C10 1.386(4) .
N9 C49 1.347(4) .
N9 C48 1.328(4) .
C8 C7 1.398(4) .
C8 C23 1.487(4) .
N8 C18 1.289(6) .
N8 C17 1.310(6) .
C7 H7 0.9500 .
N7 C29 1.316(6) .
N7 C28 1.329(6) .
C19 H19 0.9500 .
C19 C18 1.387(5) .
C19 C20 1.362(4) .
C18 H18 0.9500 .
N1P C02F 1.485(5) .
N1P O2P 1.218(4) .
C29 H29 0.9500 .
C29 C30 1.400(5) .
C28 H28 0.9500 .
C28 C27 1.380(5) .
C27 H27 0.9500 .
C27 C26 1.387(4) .
C26 C25 1.488(4) .
C26 C30 1.387(4) .
C25 C24 1.393(4) .
C25 C31 1.394(4) .
C24 H24 0.9500 .
C24 C23 1.396(4) .
C23 C22 1.398(4) .
C22 H22 0.9500 .
C22 C21 1.382(4) .
C21 C20 1.491(4) .
C21 C31 1.399(4) .
C20 C16 1.395(4) .
C62' H62' 0.9500 .
C62' C61' 1.390(7) .
C62' N10' 1.206(19) .
C02F H02A 0.9800 .
C02F H02B 0.9800 .
C02F H02C 0.9800 .
C39 C38 1.402(3) .
C39 C40 1.400(3) .
C39 C54 1.477(4) .
C38 H38 0.9500 .
C38 C37 1.391(4) .
C37 C36 1.476(3) .
C36 C35 1.390(4) .
C35 H35 0.9500 .
C35 C34 1.386(4) .
C34 H34 0.9500 .
C34 C33 1.397(4) .
C33 H33 0.9500 .
C33 C32 1.380(4) .
C49 H49 0.9500 .
C49 C50 1.380(4) .
C48 H48 0.9500 .
C48 C47 1.393(4) .
C47 H47 0.9500 .
C47 C51 1.398(4) .
C46 H46 0.9500 .
C46 C45 1.379(4) .
C45 H45 0.9500 .
C45 C44 1.391(4) .
C44 H44 0.9500 .
C44 C43 1.396(4) .
C43 H43 0.9500 .
C43 C42 1.387(3) .
C42 C41 1.473(3) .
C41 C40 1.392(4) .
C40 H40 0.9500 .
C61' H61' 0.9500 .
C61' C58 1.355(5) .
C59 H59 0.9500 .
C59 C60 1.397(15) .
C59 C58' 1.459(12) .
C57 H57 0.9500 .
C57 C56 1.399(4) .
C57 C52 1.398(4) .
C56 C55 1.388(4) .
C56 C58 1.487(4) .
C56 C58' 1.487(4) .
C55 H55 0.9500 .
C55 C54 1.394(4) .
C54 C53 1.397(4) .
C53 H53 0.9500 .
C53 C52 1.400(4) .
C52 C51 1.484(3) .
C51 C50 1.404(4) .
C50 H50 0.9500 .
C62 H62 0.9500 .
C62 C61 1.350(16) .
C62 N10 1.31(4) .
C61 H61 0.9500 .
C61 C58' 1.371(12) .
C60 H60 0.9500 .
C60 N10 1.56(4) .
C59' H59' 0.9500 .
C59' C58 1.425(5) .
C59' C60' 1.386(6) .
C60' H60' 0.9500 .
C60' N10' 1.459(14) .
C17 H17 0.9500 .
C17 C16 1.386(4) .
C16 H16 0.9500 .
C15 H15 0.9500 .
C15 C14 1.393(4) .
C14 H14 0.9500 .
C14 C13 1.376(5) .
C13 H13 0.9500 .
C13 C12 1.397(4) .
C12 H12 0.9500 .
C12 C11 1.382(4) .
C11 C10 1.477(4) .
C30 H30 0.9500 .
C32 H32 0.9500 .
C31 H31 0.9500 .
P1 F1 1.670(7) .
P1 F2 1.720(9) .
P1 F3 1.569(8) .
P1 F4 1.614(8) .
P1 F4 1.906(10) 2_656
P1 F5 1.649(9) .
P1 F6 1.601(9) .
F3 F4 0.911(11) 2_656
F4 P1 1.906(10) 2_656
F4 F3 0.911(11) 2_656

loop_
_geom_torsion_atom_site_label_1
_geom_torsion_atom_site_label_2
_geom_torsion_atom_site_label_3
_geom_torsion_atom_site_label_4
_geom_torsion
_geom_torsion_site_symmetry_1
_geom_torsion_site_symmetry_4
N1 C6 C7 C8 -1.5(4) . .
C1 N2 C5 C4 -0.8(4) . .
C1 N2 C5 C6 177.2(2) . .
C1 C2 C3 C4 -0.1(4) . .
Ru1 N1 C6 C5 6.3(3) . .
Ru1 N1 C6 C7 -172.21(19) . .
Ru1 N1 C10 C9 173.6(2) . .
Ru1 N1 C10 C11 -4.2(3) . .
Ru1 N2 C5 C4 -177.06(19) . .
Ru1 N2 C5 C6 1.0(3) . .
Ru1 N3 C15 C14 178.8(3) . .
Ru1 N3 C11 C12 179.8(2) . .
Ru1 N3 C11 C10 -1.1(3) . .
Ru1 N4 C46 C45 172.71(19) . .
Ru1 N4 C42 C43 -174.42(19) . .
Ru1 N4 C42 C41 3.8(3) . .
Ru1 N5 C36 C37 2.6(3) . .
Ru1 N5 C36 C35 -176.9(2) . .
Ru1 N5 C32 C33 177.0(2) . .
Ru1 N6 C37 C38 175.7(2) . .
Ru1 N6 C37 C36 -3.2(3) . .
Ru1 N6 C41 C42 2.4(3) . .
Ru1 N6 C41 C40 -176.10(18) . .
N2 C1 C2 C3 0.4(4) . .
N2 C5 C6 N1 -4.6(3) . .
N2 C5 C6 C7 173.9(2) . .
C2 C1 N2 Ru1 175.70(19) . .
C2 C1 N2 C5 0.1(4) . .
C2 C3 C4 C5 -0.7(4) . .
N3 C15 C14 C13 1.0(5) . .
N3 C11 C10 N1 3.3(4) . .
N3 C11 C10 C9 -174.3(3) . .
C3 C4 C5 N2 1.1(4) . .
C3 C4 C5 C6 -176.7(2) . .
N4 C46 C45 C44 1.0(4) . .
N4 C42 C41 N6 -4.0(3) . .
N4 C42 C41 C40 174.4(2) . .
C4 C5 C6 N1 173.4(2) . .
C4 C5 C6 C7 -8.1(4) . .
N5 C36 C35 C34 -0.3(5) . .
C5 C6 C7 C8 -179.8(2) . .
N6 C37 C36 N5 0.2(3) . .
N6 C37 C36 C35 179.7(3) . .
N6 C41 C40 C39 0.7(4) . .
C6 N1 C10 C9 -0.3(4) . .
C6 N1 C10 C11 -178.1(2) . .
C9 C8 C7 C6 0.0(4) . .
C9 C8 C23 C24 27.4(4) . .
C9 C8 C23 C22 -155.4(3) . .
N9 C49 C50 C51 -0.5(4) . .
N9 C48 C47 C51 0.1(4) . .
C8 C9 C10 N1 -1.2(4) . .
C8 C9 C10 C11 176.2(3) . .
C8 C23 C22 C21 -175.2(3) . .
N8 C17 C16 C20 -0.4(6) . .
C7 C8 C23 C24 -149.6(3) . .
C7 C8 C23 C22 27.6(4) . .
N7 C29 C30 C26 1.3(6) . .
N7 C28 C27 C26 0.7(6) . .
C19 C20 C16 C17 0.5(5) . .
C18 N8 C17 C16 -2.3(6) . .
C18 C19 C20 C21 -174.6(4) . .
C18 C19 C20 C16 1.9(6) . .
C29 N7 C28 C27 -0.9(6) . .
C28 N7 C29 C30 -0.1(6) . .
C28 C27 C26 C25 176.0(3) . .
C28 C27 C26 C30 0.5(5) . .
C27 C26 C25 C24 33.0(4) . .
C27 C26 C25 C31 -142.4(3) . .
C27 C26 C30 C29 -1.4(5) . .
C26 C25 C24 C23 -175.0(3) . .
C26 C25 C31 C21 175.6(3) . .
C25 C26 C30 C29 -176.8(3) . .
C25 C24 C23 C8 175.7(3) . .
C25 C24 C23 C22 -1.5(4) . .
C24 C25 C31 C21 0.2(4) . .
C24 C23 C22 C21 2.0(4) . .
C23 C8 C7 C6 177.1(2) . .
C23 C22 C21 C20 175.3(2) . .
C23 C22 C21 C31 -1.4(4) . .
C22 C21 C20 C19 -9.8(4) . .
C22 C21 C20 C16 173.9(3) . .
C22 C21 C31 C25 0.3(4) . .
C21 C20 C16 C17 177.0(3) . .
C20 C19 C18 N8 -5.1(8) . .
C20 C21 C31 C25 -176.5(2) . .
C62' C61' C58 C56 177.2(6) . .
C62' C61' C58 C59' -0.3(9) . .
C39 C38 C37 N6 0.1(4) . .
C39 C38 C37 C36 178.8(3) . .
C39 C54 C53 C52 -178.5(2) . .
C38 C39 C40 C41 -1.9(4) . .
C38 C39 C54 C55 37.3(4) . .
C38 C39 C54 C53 -143.4(3) . .
C38 C37 C36 N5 -178.6(3) . .
C38 C37 C36 C35 0.9(5) . .
C37 N6 C41 C42 179.4(2) . .
C37 N6 C41 C40 0.9(4) . .
C37 C36 C35 C34 -179.7(3) . .
C36 N5 C32 C33 0.3(4) . .
C36 C35 C34 C33 -0.1(5) . .
C35 C34 C33 C32 0.6(6) . .
C34 C33 C32 N5 -0.7(5) . .
C49 N9 C48 C47 0.5(4) . .
C48 N9 C49 C50 -0.3(4) . .
C48 C47 C51 C52 -179.4(2) . .
C48 C47 C51 C50 -0.9(4) . .
C47 C51 C50 C49 1.1(4) . .
C46 N4 C42 C43 0.9(4) . .
C46 N4 C42 C41 179.1(2) . .
C46 C45 C44 C43 1.0(4) . .
C45 C44 C43 C42 -1.9(4) . .
C44 C43 C42 N4 1.0(4) . .
C44 C43 C42 C41 -177.1(2) . .
C43 C42 C41 N6 174.1(2) . .
C43 C42 C41 C40 -7.5(4) . .
C42 N4 C46 C45 -1.9(4) . .
C42 C41 C40 C39 -177.6(2) . .
C41 N6 C37 C38 -1.3(4) . .
C41 N6 C37 C36 179.8(2) . .
C40 C39 C38 C37 1.5(4) . .
C40 C39 C54 C55 -139.8(3) . .
C40 C39 C54 C53 39.5(4) . .
C61' C62' N10' C60' -18(2) . .
C59 C60 N10 C62 -38(3) . .
C57 C56 C55 C54 -1.1(4) . .
C57 C56 C58 C61' -31.8(6) . .
C57 C56 C58 C59' 145.6(3) . .
C57 C56 C58' C59 -141.7(6) . .
C57 C56 C58' C61 26.6(8) . .
C57 C52 C51 C47 150.2(3) . .
C57 C52 C51 C50 -28.2(4) . .
C56 C57 C52 C53 1.0(4) . .
C56 C57 C52 C51 -177.8(3) . .
C56 C55 C54 C39 179.9(3) . .
C56 C55 C54 C53 0.6(4) . .
C55 C56 C58 C61' 148.4(5) . .
C55 C56 C58 C59' -34.1(5) . .
C55 C56 C58' C59 38.6(7) . .
C55 C56 C58' C61 -153.1(7) . .
C55 C54 C53 C52 0.7(4) . .
C54 C39 C38 C37 -175.6(3) . .
C54 C39 C40 C41 175.2(2) . .
C54 C53 C52 C57 -1.5(4) . .
C54 C53 C52 C51 177.3(2) . .
C53 C52 C51 C47 -28.5(4) . .
C53 C52 C51 C50 153.0(3) . .
C52 C57 C56 C55 0.3(4) . .
C52 C57 C56 C58 -179.4(3) . .
C52 C57 C56 C58' -179.4(3) . .
C52 C51 C50 C49 179.6(3) . .
C62 C61 C58' C59 -10.6(17) . .
C62 C61 C58' C56 -179.2(11) . .
C61 C62 N10 C60 38(3) . .
C60 C59 C58' C56 176.8(9) . .
C60 C59 C58' C61 7.5(14) . .
C59' C60' N10' C62' 13.9(19) . .
C58 C56 C55 C54 178.6(3) . .
C58 C59' C60' N10' -4.3(11) . .
C60' C59' C58 C61' -2.1(6) . .
C60' C59' C58 C56 -179.7(4) . .
C17 N8 C18 C19 5.1(8) . .
C15 N3 C11 C12 -1.0(4) . .
C15 N3 C11 C10 178.2(3) . .
C15 C14 C13 C12 -0.4(6) . .
C14 C13 C12 C11 -0.9(6) . .
C13 C12 C11 N3 1.6(5) . .
C13 C12 C11 C10 -177.5(3) . .
C12 C11 C10 N1 -177.5(3) . .
C12 C11 C10 C9 4.9(5) . .
C11 N3 C15 C14 -0.3(5) . .
C10 N1 C6 C5 -179.8(2) . .
C10 N1 C6 C7 1.7(4) . .
C10 C9 C8 C7 1.3(4) . .
C10 C9 C8 C23 -175.8(3) . .
N10' C62' C61' C58 11.6(17) . .
C30 C26 C25 C24 -151.8(3) . .
C30 C26 C25 C31 32.8(4) . .
C32 N5 C36 C37 179.7(2) . .
C32 N5 C36 C35 0.2(4) . .
C31 C25 C24 C23 0.4(4) . .
C31 C21 C20 C19 167.0(3) . .
C31 C21 C20 C16 -9.3(4) . .
N10 C62 C61 C58' -16(3) . .
C58' C59 C60 N10 16.3(19) . .
C58' C56 C55 C54 178.6(3) . .
F1 P1 F3 F4 110(2) . 2_656
F1 P1 F4 P1 164.8(5) . 2_656
F1 P1 F4 F3 113(3) . 2_656
F2 P1 F3 F4 105.9(9) . 2_656
F2 P1 F4 P1 -115.4(5) . 2_656
F2 P1 F4 F3 -167(3) . 2_656
F3 P1 F4 P1 -27.6(6) . 2_656
F3 P1 F4 F3 -80(3) . 2_656
F4 P1 F3 F4 6.6(7) . 2_656
F4 P1 F4 P1 -24.1(6) 2_656 2_656
F4 P1 F4 F3 -76(3) 2_656 2_656
F5 P1 F3 F4 -80.1(9) . 2_656
F5 P1 F4 P1 60.7(6) . 2_656
F5 P1 F4 F3 9(3) . 2_656
F6 P1 F3 F4 -168.4(10) . 2_656

loop_
_smtbx_masks_void_nr
_smtbx_masks_void_average_x
_smtbx_masks_void_average_y
_smtbx_masks_void_average_z
_smtbx_masks_void_volume
_smtbx_masks_void_count_electrons
1 -0.577 -0.408 -0.607 3144.7 195.4
